data_7055162
loop_
_publ_author_name
'Botha, F.'
'Eigner, V.'
'Dvo\<r\'akov\'a, H.'
'Lhot\'ak, P.'

_publ_section_title
;
 Arylation of thiacalix[4]arenes using organomercurial intermediates
;
_journal_issue 2
_journal_name_full 'New J. Chem.'
_journal_page_first 1104
_journal_paper_doi 10.1039/C5NJ02427G
_journal_volume 40
_journal_year 2016
_chemical_absolute_configuration ad
_chemical_formula_moiety '2(C42 H43 N O6 S4), C2 H3 N'
_chemical_formula_sum 'C86 H89 N3 O12 S8'
_chemical_formula_weight 1613.19
_space_group_IT_number 33
_symmetry_cell_setting orthorhombic
_symmetry_space_group_name_Hall 'P -2ac -2n'
_symmetry_space_group_name_H-M 'P n 21 a'
_atom_sites_solution_hydrogens difmap
_atom_sites_solution_primary other
_atom_sites_solution_secondary difmap
_audit_update_record
;
2015-11-03 deposited with the CCDC.
2015-11-10 downloaded from the CCDC.
;
_cell_angle_alpha 90
_cell_angle_beta 90
_cell_angle_gamma 90
_cell_formula_units_Z 4
_cell_length_a 19.0018(5)
_cell_length_b 46.9211(12)
_cell_length_c 9.3659(3)
_cell_measurement_reflns_used 11160
_cell_measurement_temperature 190
_cell_measurement_theta_max 76
_cell_measurement_theta_min 4
_cell_volume 8350.5(4)
_computing_cell_refinement 'CrysAlis, (Oxford Diffraction, 2002)'
_computing_data_collection 'Xcalibur, (Oxford Diffraction, 2002)'
_computing_data_reduction 'CrysAlis, (Oxford Diffraction, 2002)'
_computing_molecular_graphics 'CAMERON (Watkin et al., 1996)'
_computing_publication_material 'CRYSTALS (Betteridge et al., 2003)'
_computing_structure_refinement 'CRYSTALS (Betteridge et al., 2003)'
_computing_structure_solution 'Superflip (Palatinus & Chapuis, 2007)'
_diffrn_ambient_pressure 101
_diffrn_ambient_temperature 190
_diffrn_measured_fraction_theta_full 0.996
_diffrn_measured_fraction_theta_max 0.980
_diffrn_measurement_device Area
_diffrn_measurement_device_type 'Oxford Diffraction XCALIBUR'
_diffrn_measurement_method \w
_diffrn_radiation_monochromator graphite
_diffrn_radiation_type 'Cu K\a'
_diffrn_radiation_wavelength 1.54184
_diffrn_reflns_av_R_equivalents 0.032
_diffrn_reflns_limit_h_max 12
_diffrn_reflns_limit_h_min -23
_diffrn_reflns_limit_k_max 57
_diffrn_reflns_limit_k_min -57
_diffrn_reflns_limit_l_max 11
_diffrn_reflns_limit_l_min -11
_diffrn_reflns_number 35643
_diffrn_reflns_theta_full 71.471
_diffrn_reflns_theta_max 76.033
_diffrn_reflns_theta_min 4.654
_diffrn_standards_number 0
_exptl_absorpt_coefficient_mu 2.477
_exptl_absorpt_correction_T_max 0.53
_exptl_absorpt_correction_T_min 0.38
_exptl_absorpt_correction_type multi-scan
_exptl_absorpt_process_details 'CrysAlis, (Oxford Diffraction, 2002)'
_exptl_crystal_colour yellow
_exptl_crystal_density_diffrn 1.283
_exptl_crystal_density_method 'not measured'
_exptl_crystal_description prism
_exptl_crystal_F_000 3400.002
_exptl_crystal_size_max 0.430
_exptl_crystal_size_mid 0.410
_exptl_crystal_size_min 0.260
_refine_diff_density_max 0.29
_refine_diff_density_min -0.26
_refine_ls_abs_structure_details 'Flack (1983), 6181 Friedel-pairs'
_refine_ls_abs_structure_Flack 0.285(19)
_refine_ls_extinction_method None
_refine_ls_goodness_of_fit_ref 0.9025
_refine_ls_hydrogen_treatment constr
_refine_ls_matrix_type full
_refine_ls_number_parameters 1166
_refine_ls_number_reflns 14832
_refine_ls_number_restraints 323
_refine_ls_R_factor_all 0.0628
_refine_ls_R_factor_gt 0.0526
_refine_ls_shift/su_max 0.0009059
_refine_ls_shift/su_mean 0.0000451
_refine_ls_structure_factor_coef Fsqd
_refine_ls_weighting_details
;
 Method, part 1, Chebychev polynomial, (Watkin, 1994, Prince, 1982) 
 [weight] = 1.0/[A~0~*T~0~(x)+A~1~*T~1~(x) ... +A~n-1~]*T~n-1~(x)] 
 where A~i~ are the Chebychev coefficients listed below and x= Fcalc/Fmax 
 Method = Robust Weighting (Prince, 1982) 
 W = [weight] * [1-(deltaF/6*sigmaF)^2^]^2^ 
 A~i~ are: 
 0.193E+04 0.321E+04 0.193E+04 768. 162. 
;
_refine_ls_weighting_scheme calc
_refine_ls_wR_factor_all 0.1386
_refine_ls_wR_factor_gt 0.1230
_refine_ls_wR_factor_ref 0.1384
_reflns_limit_h_max 23
_reflns_limit_h_min 0
_reflns_limit_k_max 57
_reflns_limit_k_min -57
_reflns_limit_l_max 11
_reflns_limit_l_min 0
_reflns_number_gt 11952
_reflns_number_total 14835
_reflns_threshold_expression I>2.0\s(I)
_oxford_diffrn_Wilson_B_factor 5.34
_oxford_diffrn_Wilson_scale 0.23
_oxford_refine_ls_r_factor_ref 0.0628
_oxford_refine_ls_scale 2.580(13)
_oxford_reflns_number_all 14835
_oxford_reflns_threshold_expression_ref I>-3.0\s(I)
_cod_data_source_file c5nj02427g2.cif
_cod_data_source_block 9
_cod_depositor_comments
;
The following automatic conversions were performed:

'_atom_sites_solution_primary' value 'Other' changed to 'other'
according to the built-in table from CIF Core dictionary named
'cif_core.dic' version 2.4.1 from 2010-06-29.

Automatic conversion script
Id: cif_fix_values 4226 2015-11-08 03:32:36Z antanas 

 Adding full bibliography for 7055158--7055162.cif.
;
_cod_original_sg_symbol_H-M 'P n 21 a '
_cod_database_code 7055162

loop_
_symmetry_equiv_pos_as_xyz
x,y,z
x+1/2,y,-z+1/2
-x+1/2,y+1/2,z+1/2
-x,y+1/2,-z

loop_
_atom_site_label
_atom_site_type_symbol
_atom_site_fract_x
_atom_site_fract_y
_atom_site_fract_z
_atom_site_U_iso_or_equiv
_atom_site_occupancy
_atom_site_adp_type
_atom_site_refinement_flags_posn
_atom_site_refinement_flags_adp
_atom_site_disorder_assembly
_atom_site_disorder_group
C1 C 0.1893(2) 0.75770(9) 0.1122(4) 0.0593 1.0000 Uani . . . .
S2 S 0.25493(5) 0.73717(4) 0.02200(13) 0.0676 1.0000 Uani . . . .
C3 C 0.2227(2) 0.70230(10) 0.0645(4) 0.0587 1.0000 Uani . . . .
C4 C 0.2616(2) 0.68508(9) 0.1546(5) 0.0581 1.0000 Uani . . . .
C5 C 0.2359(2) 0.65821(9) 0.1955(4) 0.0582 1.0000 Uani . . . .
C6 C 0.1690(2) 0.65021(9) 0.1481(5) 0.0628 1.0000 Uani . . . .
C7 C 0.1306(2) 0.66741(10) 0.0572(5) 0.0641 1.0000 Uani . . . .
S8 S 0.04406(6) 0.65687(4) 0.00570(15) 0.0763 1.0000 Uani . . . .
C9 C -0.0049(2) 0.68319(10) 0.1003(5) 0.0637 1.0000 Uani . . . .
C10 C 0.0081(2) 0.68717(11) 0.2458(5) 0.0717 1.0000 Uani . . . .
C11 C -0.0282(2) 0.70802(12) 0.3184(5) 0.0770 1.0000 Uani . . . .
C12 C -0.0778(2) 0.72425(11) 0.2507(5) 0.0748 1.0000 Uani . . . .
C13 C -0.0920(2) 0.72015(10) 0.1076(5) 0.0635 1.0000 Uani . . . .
S14 S -0.15711(6) 0.74147(4) 0.02083(15) 0.0742 1.0000 Uani . . . .
C15 C -0.1252(2) 0.77575(10) 0.0673(6) 0.0701 1.0000 Uani . . . .
C16 C -0.1668(3) 0.79400(12) 0.1487(6) 0.0809 1.0000 Uani . . . .
C17 C -0.1430(3) 0.82089(12) 0.1819(7) 0.0927 1.0000 Uani . . . .
C18 C -0.0759(3) 0.82888(11) 0.1447(7) 0.0869 1.0000 Uani . . . .
C19 C -0.0333(2) 0.81105(10) 0.0644(6) 0.0719 1.0000 Uani . . . .
S20 S 0.05399(6) 0.82176(4) 0.02124(16) 0.0768 1.0000 Uani . . . .
C21 C 0.1015(2) 0.79460(9) 0.1124(5) 0.0605 1.0000 Uani . . . .
C22 C 0.0870(3) 0.78882(11) 0.2533(5) 0.0722 1.0000 Uani . . . .
C23 C 0.1215(3) 0.76703(12) 0.3217(5) 0.0749 1.0000 Uani . . . .
C24 C 0.1729(2) 0.75176(10) 0.2538(5) 0.0684 1.0000 Uani . . . .
C25 C 0.1574(2) 0.69353(10) 0.0123(4) 0.0593 1.0000 Uani . . . .
C26 C -0.0559(2) 0.69930(10) 0.0301(4) 0.0580 1.0000 Uani . . . .
C27 C -0.0583(2) 0.78442(10) 0.0204(5) 0.0627 1.0000 Uani . . . .
C28 C 0.1533(2) 0.77934(9) 0.0399(4) 0.0555 1.0000 Uani . . . .
O29 O 0.11939(16) 0.71066(7) -0.0765(3) 0.0731 1.0000 Uani D U . .
C30 C 0.1474(4) 0.71444(16) -0.2204(6) 0.0820 0.6102 Uani D U 1 1
C31 C 0.1226(5) 0.68995(19) -0.3110(8) 0.0967 0.6102 Uani D U 1 1
C32 C 0.1463(7) 0.6958(3) -0.4652(8) 0.0904 0.6102 Uani D U 1 1
C230 C 0.1058(5) 0.6994(3) -0.2187(7) 0.0781 0.3898 Uani D U 1 2
C231 C 0.1676(5) 0.7066(3) -0.3124(11) 0.0820 0.3898 Uani D U 1 2
C232 C 0.1614(10) 0.6893(4) -0.4510(15) 0.0986 0.3898 Uani D U 1 2
O33 O -0.06715(15) 0.69615(7) -0.1120(3) 0.0654 1.0000 Uani . . . .
C34 C -0.1185(3) 0.67463(12) -0.1442(5) 0.0859 1.0000 Uani . . . .
C35 C -0.1348(3) 0.67400(14) -0.2980(6) 0.0931 1.0000 Uani . . . .
C36 C -0.1866(4) 0.65020(13) -0.3307(6) 0.1020 1.0000 Uani . . . .
O37 O -0.01798(15) 0.76613(7) -0.0549(3) 0.0731 1.0000 Uani D U . .
C38 C -0.0051(3) 0.77324(19) -0.2044(5) 0.0890 0.8138 Uani D U 2 1
C39 C -0.0715(3) 0.7714(2) -0.2912(6) 0.0975 0.8138 Uani D U 2 1
C40 C -0.0569(4) 0.77810(16) -0.4487(5) 0.0942 0.8138 Uani D U 2 1
C238 C -0.0282(16) 0.7597(3) -0.2057(8) 0.0786 0.1862 Uani D U 2 2
C239 C -0.0437(15) 0.7868(4) -0.2855(9) 0.0854 0.1862 Uani D U 2 2
C240 C -0.0259(4) 0.78354(16) -0.4452(5) 0.0878 0.1862 Uani D U 2 2
O41 O 0.16670(15) 0.78423(7) -0.1014(3) 0.0673 1.0000 Uani D U . .
C42 C 0.2237(3) 0.80432(13) -0.1267(5) 0.0865 0.8168 Uani D U 3 1
C43 C 0.2398(3) 0.80454(16) -0.2841(6) 0.0883 0.8168 Uani D U 3 1
C44 C 0.1779(4) 0.8179(2) -0.3653(9) 0.1134 0.8168 Uani D U 3 1
C242 C 0.2298(3) 0.80128(13) -0.1238(5) 0.0705 0.1832 Uani D U 3 2
C243 C 0.2178(12) 0.8189(3) -0.2558(16) 0.0807 0.1832 Uani D U 3 2
C244 C 0.1952(17) 0.7991(6) -0.3791(18) 0.0836 0.1832 Uani D U 3 2
C45 C 0.2762(2) 0.63958(9) 0.2932(4) 0.0602 1.0000 Uani . . . .
C46 C 0.2423(3) 0.62355(11) 0.3984(5) 0.0738 1.0000 Uani . . . .
C47 C 0.2792(3) 0.60634(11) 0.4899(5) 0.0782 1.0000 Uani . . . .
C48 C 0.3500(3) 0.60503(10) 0.4767(5) 0.0774 1.0000 Uani . . . .
C49 C 0.3870(3) 0.62000(10) 0.3750(5) 0.0733 1.0000 Uani . . . .
C50 C 0.3491(2) 0.63782(10) 0.2831(4) 0.0630 1.0000 Uani . . . .
N51 N 0.3896(4) 0.58684(11) 0.5780(6) 0.1055 1.0000 Uani . . . .
O52 O 0.3566(3) 0.57377(11) 0.6684(5) 0.1316 1.0000 Uani . . . .
O53 O 0.4541(4) 0.58580(12) 0.5613(6) 0.1334 1.0000 Uani . . . .
C101 C 0.6174(2) 0.50719(9) 0.1151(5) 0.0597 1.0000 Uani . . . .
S102 S 0.66486(6) 0.53400(4) 0.02119(14) 0.0707 1.0000 Uani . . . .
C103 C 0.7517(2) 0.52338(9) 0.0696(5) 0.0600 1.0000 Uani . . . .
C104 C 0.7918(2) 0.54031(9) 0.1582(4) 0.0578 1.0000 Uani . . . .
C105 C 0.8596(2) 0.53265(9) 0.1969(4) 0.0570 1.0000 Uani . . . .
C106 C 0.8850(2) 0.50639(10) 0.1515(4) 0.0607 1.0000 Uani . . . .
C107 C 0.8452(2) 0.48884(10) 0.0651(5) 0.0617 1.0000 Uani . . . .
S108 S 0.87686(6) 0.45421(4) 0.02155(13) 0.0716 1.0000 Uani . . . .
C109 C 0.8122(2) 0.43373(9) 0.1134(5) 0.0621 1.0000 Uani . . . .
C110 C 0.7964(2) 0.43978(11) 0.2536(5) 0.0724 1.0000 Uani . . . .
C111 C 0.7461(3) 0.42423(12) 0.3274(5) 0.0776 1.0000 Uani . . . .
C112 C 0.7110(3) 0.40239(11) 0.2582(5) 0.0759 1.0000 Uani . . . .
C113 C 0.7264(2) 0.39613(9) 0.1156(5) 0.0668 1.0000 Uani . . . .
S114 S 0.67853(7) 0.36871(4) 0.02766(18) 0.0847 1.0000 Uani . . . .
C115 C 0.5912(2) 0.37883(11) 0.0724(6) 0.0751 1.0000 Uani . . . .
C116 C 0.5495(3) 0.36079(11) 0.1517(7) 0.0904 1.0000 Uani . . . .
C117 C 0.4813(3) 0.36889(12) 0.1900(7) 0.0888 1.0000 Uani . . . .
C118 C 0.4570(3) 0.39573(12) 0.1531(6) 0.0821 1.0000 Uani . . . .
C119 C 0.4986(2) 0.41403(10) 0.0727(5) 0.0709 1.0000 Uani . . . .
S120 S 0.46625(6) 0.44854(4) 0.03037(15) 0.0756 1.0000 Uani . . . .
C121 C 0.5307(2) 0.46966(10) 0.1175(5) 0.0619 1.0000 Uani . . . .
C122 C 0.5469(2) 0.46434(11) 0.2595(5) 0.0704 1.0000 Uani . . . .
C123 C 0.5986(3) 0.48007(12) 0.3272(5) 0.0756 1.0000 Uani . . . .
C124 C 0.6329(2) 0.50160(11) 0.2566(5) 0.0709 1.0000 Uani . . . .
C125 C 0.7793(2) 0.49747(10) 0.0169(4) 0.0623 1.0000 Uani . . . .
C126 C 0.7779(2) 0.41146(10) 0.0429(4) 0.0588 1.0000 Uani . . . .
C127 C 0.5648(2) 0.40562(10) 0.0301(5) 0.0694 1.0000 Uani . . . .
C128 C 0.56583(19) 0.49133(10) 0.0444(4) 0.0558 1.0000 Uani . . . .
O129 O 0.73954(16) 0.48070(8) -0.0686(3) 0.0749 1.0000 Uani D U . .
C130 C 0.7650(5) 0.47679(16) -0.2146(6) 0.0921 0.6677 Uani D U 4 1
C131 C 0.7546(6) 0.50388(18) -0.2979(8) 0.1076 0.6677 Uani D U 4 1
C132 C 0.7823(6) 0.4999(3) -0.4503(8) 0.0942 0.6677 Uani D U 4 1
C330 C 0.7247(6) 0.4904(4) -0.2129(8) 0.0744 0.3323 Uani D U 4 2
C331 C 0.7892(7) 0.4871(5) -0.3040(13) 0.0930 0.3323 Uani D U 4 2
C332 C 0.7660(11) 0.4933(6) -0.4582(13) 0.0869 0.3323 Uani D U 4 2
O133 O 0.79037(15) 0.40626(7) -0.0978(3) 0.0691 1.0000 Uani D U . .
C134 C 0.8472(4) 0.38593(18) -0.1184(7) 0.0845 0.7591 Uani D U 5 1
C135 C 0.8659(4) 0.3868(2) -0.2747(8) 0.0941 0.7591 Uani D U 5 1
C136 C 0.8057(4) 0.3731(2) -0.3589(9) 0.1164 0.7591 Uani D U 5 1
C334 C 0.8539(8) 0.3921(7) -0.149(2) 0.0777 0.2409 Uani D U 5 2
C335 C 0.8420(10) 0.3831(6) -0.3012(19) 0.0799 0.2409 Uani D U 5 2
C336 C 0.9004(12) 0.3621(5) -0.346(2) 0.0975 0.2409 Uani D U 5 2
O137 O 0.60618(17) 0.42395(8) -0.0468(4) 0.0787 1.0000 Uani D U . .
C138 C 0.6208(4) 0.4168(2) -0.1958(6) 0.0978 0.6822 Uani D U 6 1
C139 C 0.5556(4) 0.4169(2) -0.2858(7) 0.0959 0.6822 Uani D U 6 1
C140 C 0.5787(6) 0.4115(3) -0.4405(8) 0.1021 0.6822 Uani D U 6 1
C338 C 0.5898(10) 0.4315(2) -0.1931(8) 0.0762 0.3178 Uani D U 6 2
C339 C 0.5947(10) 0.4055(3) -0.2858(14) 0.0946 0.3178 Uani D U 6 2
C340 C 0.5558(10) 0.4116(6) -0.4269(15) 0.0853 0.3178 Uani D U 6 2
O141 O 0.55264(13) 0.49568(7) -0.0972(3) 0.0639 1.0000 Uani D U . .
C142 C 0.4932(3) 0.51414(16) -0.1286(6) 0.0756 0.7873 Uani D U 7 1
C143 C 0.4770(3) 0.51118(16) -0.2846(6) 0.0887 0.7873 Uani D U 7 1
C144 C 0.5396(4) 0.5242(2) -0.3675(8) 0.1117 0.7873 Uani D U 7 1
C342 C 0.4827(6) 0.5077(6) -0.119(2) 0.0625 0.2127 Uani D U 7 2
C343 C 0.4846(13) 0.5261(4) -0.2500(19) 0.0834 0.2127 Uani D U 7 2
C344 C 0.5155(13) 0.5087(5) -0.375(2) 0.0702 0.2127 Uani D U 7 2
C145 C 0.9027(2) 0.55178(9) 0.2881(4) 0.0583 1.0000 Uani . . . .
C146 C 0.9751(2) 0.55556(10) 0.2609(5) 0.0634 1.0000 Uani . . . .
C147 C 1.0140(2) 0.57422(11) 0.3420(5) 0.0732 1.0000 Uani . . . .
C148 C 0.9816(2) 0.58925(10) 0.4503(5) 0.0698 1.0000 Uani . . . .
C149 C 0.9109(3) 0.58563(11) 0.4816(5) 0.0748 1.0000 Uani . . . .
C150 C 0.8719(2) 0.56715(10) 0.3983(5) 0.0639 1.0000 Uani . . . .
N151 N 1.0224(3) 0.60947(13) 0.5346(6) 0.1027 1.0000 Uani . . . .
O152 O 1.0840(3) 0.61262(15) 0.5079(7) 0.1568 1.0000 Uani . . . .
O153 O 0.9943(3) 0.62197(13) 0.6314(6) 0.1444 1.0000 Uani . . . .
C701 C 0.6428(6) 0.5926(3) 0.6681(10) 0.1629 1.0000 Uani . . . .
C702 C 0.6639(4) 0.58192(19) 0.5305(11) 0.1189 1.0000 Uani . . . .
N703 N 0.6759(5) 0.57356(19) 0.4215(11) 0.1689 1.0000 Uani . . . .
H41 H 0.3060 0.6913 0.1892 0.0697 1.0000 Uiso R . . .
H61 H 0.1499 0.6325 0.1778 0.0756 1.0000 Uiso R . . .
H101 H 0.0428 0.6760 0.2930 0.0867 1.0000 Uiso R . . .
H111 H -0.0189 0.7110 0.4170 0.0960 1.0000 Uiso R . . .
H121 H -0.1026 0.7385 0.3023 0.0899 1.0000 Uiso R . . .
H161 H -0.2121 0.7879 0.1790 0.0941 1.0000 Uiso R . . .
H171 H -0.1729 0.8337 0.2318 0.1086 1.0000 Uiso R . . .
H181 H -0.0576 0.8467 0.1759 0.1027 1.0000 Uiso R . . .
H221 H 0.0528 0.7998 0.3031 0.0886 1.0000 Uiso R . . .
H231 H 0.1107 0.7627 0.4183 0.0892 1.0000 Uiso R . . .
H241 H 0.1968 0.7368 0.3022 0.0843 1.0000 Uiso R . . .
H301 H 0.1281 0.7314 -0.2596 0.1029 0.6102 Uiso R . 1 1
H302 H 0.1973 0.7157 -0.2196 0.1029 0.6102 Uiso R . 1 1
H311 H 0.0731 0.6875 -0.3025 0.1176 0.6102 Uiso R . 1 1
H312 H 0.1458 0.6733 -0.2771 0.1176 0.6102 Uiso R . 1 1
H321 H 0.1319 0.6798 -0.5205 0.1159 0.6102 Uiso R . 1 1
H322 H 0.1231 0.7124 -0.4988 0.1159 0.6102 Uiso R . 1 1
H323 H 0.1958 0.6982 -0.4734 0.1159 0.6102 Uiso R . 1 1
H2301 H 0.0659 0.7088 -0.2580 0.0962 0.3898 Uiso R . 1 2
H2302 H 0.0977 0.6794 -0.2169 0.0962 0.3898 Uiso R . 1 2
H2311 H 0.1708 0.7267 -0.3262 0.0992 0.3898 Uiso R . 1 2
H2312 H 0.2081 0.7001 -0.2627 0.0992 0.3898 Uiso R . 1 2
H2321 H 0.2024 0.6936 -0.5047 0.0923 0.3898 Uiso R . 1 2
H2322 H 0.1210 0.6958 -0.5011 0.0923 0.3898 Uiso R . 1 2
H2323 H 0.1583 0.6692 -0.4376 0.0923 0.3898 Uiso R . 1 2
H341 H -0.1606 0.6787 -0.0932 0.1116 1.0000 Uiso R . . .
H342 H -0.1011 0.6565 -0.1163 0.1116 1.0000 Uiso R . . .
H351 H -0.1540 0.6918 -0.3258 0.1104 1.0000 Uiso R . . .
H352 H -0.0926 0.6706 -0.3496 0.1104 1.0000 Uiso R . . .
H361 H -0.1971 0.6497 -0.4299 0.1339 1.0000 Uiso R . . .
H362 H -0.2286 0.6537 -0.2784 0.1339 1.0000 Uiso R . . .
H363 H -0.1671 0.6325 -0.3022 0.1339 1.0000 Uiso R . . .
H381 H 0.0123 0.7922 -0.2093 0.1084 0.8138 Uiso R . 2 1
H382 H 0.0289 0.7605 -0.2426 0.1084 0.8138 Uiso R . 2 1
H391 H -0.1050 0.7845 -0.2545 0.1238 0.8138 Uiso R . 2 1
H392 H -0.0897 0.7526 -0.2836 0.1238 0.8138 Uiso R . 2 1
H401 H -0.0995 0.7766 -0.5011 0.1177 0.8138 Uiso R . 2 1
H402 H -0.0389 0.7969 -0.4567 0.1177 0.8138 Uiso R . 2 1
H403 H -0.0235 0.7650 -0.4859 0.1177 0.8138 Uiso R . 2 1
H2381 H -0.0732 0.7513 -0.2201 0.0843 0.1862 Uiso R . 2 2
H2382 H 0.0072 0.7472 -0.2410 0.0843 0.1862 Uiso R . 2 2
H2391 H -0.0831 0.7981 -0.2598 0.0967 0.1862 Uiso R . 2 2
H2392 H -0.0016 0.7964 -0.2593 0.0967 0.1862 Uiso R . 2 2
H2401 H -0.0234 0.8013 -0.4936 0.0937 0.1862 Uiso R . 2 2
H2402 H -0.0680 0.7739 -0.4713 0.0937 0.1862 Uiso R . 2 2
H2403 H 0.0135 0.7722 -0.4707 0.0937 0.1862 Uiso R . 2 2
H421 H 0.2137 0.8230 -0.0929 0.0944 0.8168 Uiso R . 3 1
H422 H 0.2638 0.7970 -0.0784 0.0944 0.8168 Uiso R . 3 1
H431 H 0.2817 0.8150 -0.3018 0.1114 0.8168 Uiso R . 3 1
H432 H 0.2453 0.7856 -0.3185 0.1114 0.8168 Uiso R . 3 1
H441 H 0.1873 0.8182 -0.4649 0.1344 0.8168 Uiso R . 3 1
H442 H 0.1723 0.8368 -0.3314 0.1344 0.8168 Uiso R . 3 1
H443 H 0.1359 0.8074 -0.3481 0.1344 0.8168 Uiso R . 3 1
H2421 H 0.2064 0.8168 -0.0796 0.0861 0.1832 Uiso R . 3 2
H2422 H 0.2736 0.7981 -0.0777 0.0861 0.1832 Uiso R . 3 2
H2431 H 0.2582 0.8307 -0.2669 0.0878 0.1832 Uiso R . 3 2
H2432 H 0.1779 0.8284 -0.2943 0.0878 0.1832 Uiso R . 3 2
H2441 H 0.2027 0.8025 -0.4779 0.0956 0.1832 Uiso R . 3 2
H2442 H 0.2350 0.7898 -0.3399 0.0956 0.1832 Uiso R . 3 2
H2443 H 0.1547 0.7875 -0.3673 0.0956 0.1832 Uiso R . 3 2
H461 H 0.1924 0.6242 0.4054 0.0949 1.0000 Uiso R . . .
H471 H 0.2561 0.5957 0.5626 0.0898 1.0000 Uiso R . . .
H491 H 0.4367 0.6182 0.3671 0.0921 1.0000 Uiso R . . .
H501 H 0.3728 0.6489 0.2131 0.0787 1.0000 Uiso R . . .
H1041 H 0.7720 0.5573 0.1961 0.0729 1.0000 Uiso R . . .
H1061 H 0.9302 0.5002 0.1815 0.0750 1.0000 Uiso R . . .
H1101 H 0.8208 0.4547 0.3009 0.0907 1.0000 Uiso R . . .
H1111 H 0.7347 0.4288 0.4235 0.0985 1.0000 Uiso R . . .
H1121 H 0.6766 0.3913 0.3067 0.0957 1.0000 Uiso R . . .
H1161 H 0.5674 0.3429 0.1820 0.1102 1.0000 Uiso R . . .
H1171 H 0.4516 0.3559 0.2393 0.1095 1.0000 Uiso R . . .
H1181 H 0.4121 0.4018 0.1856 0.1010 1.0000 Uiso R . . .
H1221 H 0.5236 0.4495 0.3098 0.0867 1.0000 Uiso R . . .
H1231 H 0.6093 0.4764 0.4246 0.0910 1.0000 Uiso R . . .
H1241 H 0.6676 0.5127 0.3043 0.0873 1.0000 Uiso R . . .
H1301 H 0.8143 0.4735 -0.2123 0.1110 0.6677 Uiso R . 4 1
H1302 H 0.7422 0.4612 -0.2596 0.1110 0.6677 Uiso R . 4 1
H1311 H 0.7763 0.5194 -0.2499 0.1298 0.6677 Uiso R . 4 1
H1312 H 0.7051 0.5068 -0.3007 0.1298 0.6677 Uiso R . 4 1
H1321 H 0.7721 0.5172 -0.4993 0.1207 0.6677 Uiso R . 4 1
H1322 H 0.8318 0.4971 -0.4478 0.1207 0.6677 Uiso R . 4 1
H1323 H 0.7606 0.4844 -0.4987 0.1207 0.6677 Uiso R . 4 1
H3301 H 0.7134 0.5101 -0.2149 0.0920 0.3323 Uiso R . 4 2
H3302 H 0.6863 0.4797 -0.2498 0.0920 0.3323 Uiso R . 4 2
H3311 H 0.8269 0.4985 -0.2701 0.1129 0.3323 Uiso R . 4 2
H3312 H 0.8018 0.4675 -0.2977 0.1129 0.3323 Uiso R . 4 2
H3321 H 0.8063 0.4900 -0.5159 0.1033 0.3323 Uiso R . 4 2
H3322 H 0.7532 0.5128 -0.4636 0.1033 0.3323 Uiso R . 4 2
H3323 H 0.7281 0.4819 -0.4912 0.1033 0.3323 Uiso R . 4 2
H1341 H 0.8869 0.3916 -0.0638 0.1043 0.7591 Uiso R . 5 1
H1342 H 0.8334 0.3672 -0.0912 0.1043 0.7591 Uiso R . 5 1
H1351 H 0.8722 0.4060 -0.3045 0.1293 0.7591 Uiso R . 5 1
H1352 H 0.9078 0.3763 -0.2922 0.1293 0.7591 Uiso R . 5 1
H1361 H 0.8156 0.3734 -0.4583 0.1482 0.7591 Uiso R . 5 1
H1362 H 0.7639 0.3836 -0.3408 0.1482 0.7591 Uiso R . 5 1
H1363 H 0.7994 0.3539 -0.3286 0.1482 0.7591 Uiso R . 5 1
H3341 H 0.8902 0.4060 -0.1433 0.0894 0.2409 Uiso R . 5 2
H3342 H 0.8665 0.3759 -0.0936 0.0894 0.2409 Uiso R . 5 2
H3351 H 0.8414 0.3995 -0.3608 0.0828 0.2409 Uiso R . 5 2
H3352 H 0.7988 0.3731 -0.3107 0.0828 0.2409 Uiso R . 5 2
H3361 H 0.8950 0.3562 -0.4420 0.0919 0.2409 Uiso R . 5 2
H3362 H 0.9434 0.3722 -0.3352 0.0919 0.2409 Uiso R . 5 2
H3363 H 0.9008 0.3458 -0.2852 0.0919 0.2409 Uiso R . 5 2
H1381 H 0.6524 0.4306 -0.2329 0.1272 0.6822 Uiso R . 6 1
H1382 H 0.6418 0.3984 -0.2012 0.1272 0.6822 Uiso R . 6 1
H1391 H 0.5323 0.4347 -0.2762 0.1239 0.6822 Uiso R . 6 1
H1392 H 0.5251 0.4021 -0.2554 0.1239 0.6822 Uiso R . 6 1
H1401 H 0.5382 0.4115 -0.4999 0.1229 0.6822 Uiso R . 6 1
H1402 H 0.6095 0.4264 -0.4694 0.1229 0.6822 Uiso R . 6 1
H1403 H 0.6022 0.3937 -0.4486 0.1229 0.6822 Uiso R . 6 1
H3381 H 0.6269 0.4428 -0.2309 0.0892 0.3178 Uiso R . 6 2
H3382 H 0.5470 0.4419 -0.1975 0.0892 0.3178 Uiso R . 6 2
H3391 H 0.6399 0.3971 -0.2974 0.1115 0.3178 Uiso R . 6 2
H3392 H 0.5648 0.3926 -0.2365 0.1115 0.3178 Uiso R . 6 2
H3401 H 0.5515 0.3945 -0.4803 0.0982 0.3178 Uiso R . 6 2
H3402 H 0.5857 0.4245 -0.4762 0.0982 0.3178 Uiso R . 6 2
H3403 H 0.5106 0.4200 -0.4153 0.0982 0.3178 Uiso R . 6 2
H1421 H 0.5050 0.5335 -0.1109 0.0969 0.7873 Uiso R . 7 1
H1422 H 0.4544 0.5088 -0.0703 0.0969 0.7873 Uiso R . 7 1
H1431 H 0.4356 0.5216 -0.3076 0.1147 0.7873 Uiso R . 7 1
H1432 H 0.4699 0.4916 -0.3052 0.1147 0.7873 Uiso R . 7 1
H1441 H 0.5307 0.5222 -0.4669 0.1291 0.7873 Uiso R . 7 1
H1442 H 0.5464 0.5438 -0.3452 0.1291 0.7873 Uiso R . 7 1
H1443 H 0.5806 0.5138 -0.3428 0.1291 0.7873 Uiso R . 7 1
H3421 H 0.4724 0.5192 -0.0380 0.0827 0.2127 Uiso R . 7 2
H3422 H 0.4497 0.4925 -0.1243 0.0827 0.2127 Uiso R . 7 2
H3431 H 0.5116 0.5430 -0.2378 0.0873 0.2127 Uiso R . 7 2
H3432 H 0.4371 0.5311 -0.2694 0.0873 0.2127 Uiso R . 7 2
H3441 H 0.5136 0.5197 -0.4599 0.0811 0.2127 Uiso R . 7 2
H3442 H 0.5630 0.5037 -0.3551 0.0811 0.2127 Uiso R . 7 2
H3443 H 0.4885 0.4918 -0.3866 0.0811 0.2127 Uiso R . 7 2
H1461 H 0.9973 0.5446 0.1884 0.0799 1.0000 Uiso R . . .
H1471 H 1.0626 0.5770 0.3224 0.0921 1.0000 Uiso R . . .
H1491 H 0.8902 0.5956 0.5591 0.0945 1.0000 Uiso R . . .
H1501 H 0.8229 0.5650 0.4157 0.0814 1.0000 Uiso R . . .
H7011 H 0.6812 0.5921 0.7331 0.1869 1.0000 Uiso R . . .
H7012 H 0.6272 0.6117 0.6569 0.1869 1.0000 Uiso R . . .
H7013 H 0.6054 0.5813 0.7040 0.1869 1.0000 Uiso R . . .

loop_
_atom_site_aniso_label
_atom_site_aniso_U_11
_atom_site_aniso_U_22
_atom_site_aniso_U_33
_atom_site_aniso_U_23
_atom_site_aniso_U_13
_atom_site_aniso_U_12
C1 0.054(2) 0.061(2) 0.064(2) 0.0054(18) -0.0091(17) -0.0086(17)
S2 0.0574(5) 0.0632(6) 0.0822(6) 0.0102(5) 0.0052(4) -0.0012(5)
C3 0.056(2) 0.059(2) 0.061(2) -0.0015(18) -0.0020(16) -0.0018(17)
C4 0.0490(19) 0.057(2) 0.068(2) -0.0016(18) -0.0013(16) -0.0018(16)
C5 0.0541(19) 0.054(2) 0.066(2) -0.0066(17) 0.0052(17) 0.0043(16)
C6 0.060(2) 0.051(2) 0.077(2) -0.0053(18) 0.0016(19) -0.0032(17)
C7 0.059(2) 0.060(2) 0.073(2) -0.011(2) -0.0033(18) 0.0001(18)
S8 0.0555(6) 0.0676(7) 0.1058(9) -0.0288(6) -0.0100(5) 0.0009(5)
C9 0.0496(19) 0.060(2) 0.081(3) -0.012(2) 0.0012(18) -0.0034(17)
C10 0.058(2) 0.078(3) 0.079(3) -0.010(2) -0.013(2) -0.005(2)
C11 0.068(3) 0.089(3) 0.074(3) -0.018(3) -0.002(2) -0.008(2)
C12 0.055(2) 0.078(3) 0.091(3) -0.020(3) 0.006(2) -0.005(2)
C13 0.0451(18) 0.060(2) 0.086(3) -0.008(2) 0.0012(17) -0.0076(17)
S14 0.0515(5) 0.0648(6) 0.1063(8) -0.0139(6) -0.0057(5) -0.0007(5)
C15 0.062(2) 0.058(2) 0.090(3) -0.006(2) 0.003(2) 0.0009(19)
C16 0.061(2) 0.078(3) 0.104(4) -0.015(3) 0.009(2) 0.008(2)
C17 0.079(3) 0.074(3) 0.125(5) -0.031(3) 0.005(3) 0.014(3)
C18 0.081(3) 0.059(3) 0.121(4) -0.021(3) -0.010(3) 0.006(2)
C19 0.067(2) 0.055(2) 0.094(3) 0.001(2) -0.011(2) 0.002(2)
S20 0.0652(6) 0.0548(6) 0.1105(9) 0.0193(6) -0.0080(6) -0.0043(5)
C21 0.058(2) 0.050(2) 0.074(2) 0.0058(18) -0.0015(18) -0.0088(17)
C22 0.072(3) 0.065(3) 0.080(3) 0.000(2) 0.000(2) 0.001(2)
C23 0.082(3) 0.084(3) 0.058(2) 0.010(2) 0.001(2) -0.002(2)
C24 0.070(2) 0.071(3) 0.064(2) 0.015(2) -0.0096(19) -0.005(2)
C25 0.051(2) 0.058(2) 0.069(2) -0.0050(18) -0.0032(17) 0.0068(17)
C26 0.0481(19) 0.060(2) 0.066(2) -0.0045(18) 0.0000(16) -0.0103(16)
C27 0.053(2) 0.056(2) 0.079(3) -0.003(2) -0.0023(18) 0.0065(18)
C28 0.0534(19) 0.050(2) 0.063(2) 0.0084(17) -0.0040(16) -0.0144(16)
O29 0.0697(17) 0.0732(18) 0.0766(17) -0.0033(15) -0.0114(13) 0.0096(14)
C30 0.080(5) 0.083(5) 0.083(5) -0.001(4) -0.020(4) 0.008(4)
C31 0.098(5) 0.108(6) 0.084(5) -0.019(5) -0.004(4) -0.006(5)
C32 0.106(7) 0.096(6) 0.069(4) 0.015(4) -0.018(4) 0.010(6)
C230 0.064(5) 0.090(7) 0.080(6) -0.007(6) -0.014(5) 0.000(6)
C231 0.072(6) 0.088(7) 0.086(6) 0.004(6) -0.020(5) -0.001(6)
C232 0.090(8) 0.098(8) 0.107(8) 0.004(7) -0.013(7) 0.034(7)
O33 0.0619(16) 0.0665(17) 0.0679(16) -0.0065(14) 0.0010(12) -0.0046(13)
C34 0.106(4) 0.082(3) 0.070(3) -0.007(2) -0.017(3) -0.030(3)
C35 0.110(4) 0.089(4) 0.080(3) 0.000(3) -0.023(3) -0.008(3)
C36 0.128(5) 0.090(4) 0.088(3) -0.005(3) -0.032(3) 0.002(3)
O37 0.0583(15) 0.0674(17) 0.0935(19) -0.0083(15) 0.0102(14) 0.0005(13)
C38 0.070(3) 0.106(5) 0.090(4) -0.023(4) 0.005(3) -0.003(3)
C39 0.085(4) 0.103(5) 0.104(5) -0.010(4) 0.010(4) -0.010(4)
C40 0.088(4) 0.111(5) 0.084(4) -0.026(4) 0.015(3) -0.025(4)
C238 0.073(9) 0.063(8) 0.100(9) -0.009(8) 0.010(8) -0.001(8)
C239 0.072(9) 0.078(9) 0.107(9) -0.015(9) 0.010(8) 0.000(8)
C240 0.071(9) 0.084(9) 0.108(9) -0.001(9) 0.004(9) -0.017(9)
O41 0.0694(16) 0.0650(16) 0.0675(16) 0.0131(13) -0.0037(13) -0.0095(13)
C42 0.077(4) 0.086(4) 0.096(5) 0.016(4) 0.004(4) -0.019(4)
C43 0.090(4) 0.081(4) 0.094(4) 0.010(3) 0.028(3) 0.000(3)
C44 0.120(5) 0.120(6) 0.100(5) 0.027(4) 0.005(4) 0.013(5)
C242 0.070(10) 0.068(9) 0.074(10) 0.022(9) -0.002(9) -0.016(9)
C243 0.081(9) 0.076(9) 0.086(9) 0.014(8) 0.003(8) -0.011(8)
C244 0.085(9) 0.076(9) 0.090(9) 0.008(8) 0.000(8) -0.018(8)
C45 0.066(2) 0.051(2) 0.064(2) -0.0063(17) 0.0017(18) -0.0020(17)
C46 0.082(3) 0.066(3) 0.074(3) 0.000(2) 0.007(2) -0.004(2)
C47 0.106(4) 0.057(3) 0.072(3) 0.007(2) 0.001(2) -0.007(3)
C48 0.119(4) 0.047(2) 0.066(2) -0.0076(19) -0.018(3) 0.009(2)
C49 0.081(3) 0.064(2) 0.075(3) -0.014(2) -0.016(2) 0.007(2)
C50 0.069(2) 0.059(2) 0.061(2) -0.0035(18) -0.0056(18) 0.0017(18)
N51 0.153(5) 0.069(3) 0.094(3) -0.007(3) -0.041(4) 0.016(3)
O52 0.211(6) 0.091(3) 0.092(3) 0.029(3) -0.025(3) 0.002(3)
O53 0.157(5) 0.105(3) 0.138(4) 0.017(3) -0.059(4) 0.027(3)
C101 0.0514(19) 0.058(2) 0.070(2) 0.0152(18) 0.0003(17) 0.0101(17)
S102 0.0543(5) 0.0655(6) 0.0922(7) 0.0254(6) -0.0081(5) 0.0028(5)
C103 0.0529(19) 0.060(2) 0.067(2) 0.0111(18) -0.0007(17) 0.0024(17)
C104 0.0531(19) 0.054(2) 0.066(2) 0.0085(17) 0.0050(16) 0.0056(16)
C105 0.0540(19) 0.058(2) 0.059(2) 0.0054(17) 0.0047(16) 0.0026(17)
C106 0.054(2) 0.064(2) 0.065(2) -0.0013(19) 0.0040(16) 0.0067(18)
C107 0.052(2) 0.059(2) 0.074(2) -0.002(2) 0.0023(18) 0.0026(17)
S108 0.0634(6) 0.0664(6) 0.0851(7) -0.0142(6) 0.0070(5) 0.0066(5)
C109 0.056(2) 0.058(2) 0.072(2) -0.0061(18) -0.0045(18) 0.0100(17)
C110 0.071(3) 0.074(3) 0.072(3) -0.008(2) -0.005(2) 0.008(2)
C111 0.077(3) 0.084(3) 0.071(3) -0.004(2) 0.006(2) 0.009(2)
C112 0.076(3) 0.068(3) 0.084(3) 0.001(2) 0.006(2) 0.012(2)
C113 0.063(2) 0.056(2) 0.081(3) -0.006(2) -0.010(2) 0.0175(19)
S114 0.0760(7) 0.0585(7) 0.1196(10) -0.0188(7) -0.0072(7) 0.0070(5)
C115 0.066(2) 0.063(3) 0.097(3) 0.010(2) -0.010(2) -0.002(2)
C116 0.087(3) 0.056(3) 0.128(4) 0.016(3) -0.008(3) -0.006(2)
C117 0.081(3) 0.074(3) 0.112(4) 0.028(3) 0.004(3) -0.013(3)
C118 0.070(3) 0.072(3) 0.105(4) 0.016(3) 0.007(2) -0.007(2)
C119 0.056(2) 0.064(3) 0.092(3) 0.018(2) -0.001(2) -0.004(2)
S120 0.0510(5) 0.0686(7) 0.1072(8) 0.0181(6) -0.0080(5) -0.0004(5)
C121 0.0475(18) 0.063(2) 0.075(2) 0.015(2) 0.0054(17) 0.0072(17)
C122 0.062(2) 0.075(3) 0.074(2) 0.019(2) 0.009(2) 0.006(2)
C123 0.080(3) 0.088(3) 0.059(2) 0.020(2) 0.001(2) 0.008(2)
C124 0.065(2) 0.071(3) 0.076(3) 0.008(2) -0.008(2) 0.002(2)
C125 0.060(2) 0.065(2) 0.062(2) 0.0039(19) 0.0029(17) -0.0019(19)
C126 0.055(2) 0.057(2) 0.064(2) -0.0033(18) -0.0078(17) 0.0152(17)
C127 0.063(2) 0.056(2) 0.089(3) 0.009(2) -0.003(2) -0.0026(19)
C128 0.0391(16) 0.060(2) 0.068(2) 0.0100(18) -0.0038(15) 0.0115(16)
O129 0.0657(16) 0.0768(19) 0.0822(18) -0.0005(15) -0.0068(14) -0.0085(14)
C130 0.102(5) 0.081(5) 0.093(5) -0.001(4) -0.017(4) -0.013(4)
C131 0.097(5) 0.109(6) 0.117(6) -0.015(5) 0.007(5) -0.006(5)
C132 0.087(5) 0.109(7) 0.087(5) 0.002(5) -0.015(4) -0.029(5)
C330 0.055(6) 0.097(7) 0.071(6) 0.009(6) 0.002(5) 0.007(6)
C331 0.091(8) 0.104(8) 0.084(7) 0.002(7) 0.012(7) -0.003(7)
C332 0.091(9) 0.088(9) 0.082(8) -0.006(7) 0.005(7) -0.017(8)
O133 0.0685(16) 0.0691(17) 0.0698(16) -0.0139(14) -0.0057(13) 0.0166(14)
C134 0.093(5) 0.080(5) 0.080(4) -0.006(4) 0.008(3) 0.032(4)
C135 0.073(4) 0.107(5) 0.102(5) -0.025(4) 0.005(4) -0.001(4)
C136 0.115(6) 0.145(6) 0.090(4) -0.031(5) 0.018(4) -0.001(5)
C334 0.076(8) 0.072(9) 0.085(9) -0.006(8) 0.008(8) 0.025(8)
C335 0.068(8) 0.092(8) 0.079(8) -0.043(7) -0.024(7) 0.008(8)
C336 0.102(9) 0.093(8) 0.097(8) -0.015(8) -0.007(8) 0.010(8)
O137 0.0716(18) 0.0720(19) 0.0926(19) 0.0119(16) 0.0076(15) -0.0062(15)
C138 0.081(5) 0.110(6) 0.102(5) 0.025(5) 0.006(4) -0.002(4)
C139 0.087(5) 0.101(5) 0.099(5) 0.006(5) 0.008(4) 0.004(4)
C140 0.098(6) 0.110(6) 0.098(5) 0.026(5) 0.034(5) 0.011(6)
C338 0.090(7) 0.061(6) 0.078(7) 0.010(6) 0.005(6) 0.006(6)
C339 0.086(8) 0.086(8) 0.112(8) 0.008(7) 0.005(7) 0.004(7)
C340 0.078(8) 0.087(8) 0.091(8) 0.025(7) 0.021(7) -0.009(7)
O141 0.0546(14) 0.0708(17) 0.0662(15) 0.0153(13) -0.0065(11) 0.0093(12)
C142 0.059(3) 0.083(5) 0.085(4) 0.031(3) 0.003(3) 0.019(3)
C143 0.093(4) 0.081(4) 0.092(4) -0.009(3) -0.046(4) 0.024(4)
C144 0.109(5) 0.143(6) 0.082(4) 0.027(5) -0.002(4) 0.031(5)
C342 0.050(8) 0.070(9) 0.068(8) 0.024(7) -0.027(7) 0.007(7)
C343 0.078(8) 0.086(9) 0.086(9) 0.014(8) -0.003(8) 0.017(8)
C344 0.065(8) 0.075(8) 0.070(8) 0.007(8) -0.006(7) 0.013(7)
C145 0.0521(19) 0.058(2) 0.065(2) 0.0045(18) 0.0025(16) 0.0048(17)
C146 0.0519(19) 0.070(2) 0.069(2) -0.001(2) 0.0048(17) 0.0056(18)
C147 0.054(2) 0.080(3) 0.085(3) -0.007(2) 0.0048(19) 0.000(2)
C148 0.061(2) 0.067(2) 0.082(3) -0.012(2) -0.0014(19) -0.005(2)
C149 0.078(3) 0.070(3) 0.076(3) -0.010(2) 0.014(2) 0.005(2)
C150 0.061(2) 0.061(2) 0.069(2) -0.0012(19) 0.0109(18) -0.0015(18)
N151 0.079(3) 0.102(4) 0.127(4) -0.043(3) 0.010(3) -0.011(3)
O152 0.082(3) 0.180(6) 0.208(6) -0.097(5) 0.025(3) -0.045(3)
O153 0.114(3) 0.159(5) 0.160(5) -0.091(4) 0.005(3) -0.009(3)
C701 0.172(8) 0.179(9) 0.138(7) 0.025(7) -0.032(6) -0.019(7)
C702 0.112(5) 0.098(5) 0.146(7) 0.020(5) 0.031(5) 0.010(4)
N703 0.189(8) 0.135(6) 0.183(8) 0.000(6) 0.059(7) 0.016(6)

loop_
_atom_type_symbol
_atom_type_scat_dispersion_real
_atom_type_scat_dispersion_imag
_atom_type_scat_Cromer_Mann_a1
_atom_type_scat_Cromer_Mann_b1
_atom_type_scat_Cromer_Mann_a2
_atom_type_scat_Cromer_Mann_b2
_atom_type_scat_Cromer_Mann_a3
_atom_type_scat_Cromer_Mann_b3
_atom_type_scat_Cromer_Mann_a4
_atom_type_scat_Cromer_Mann_b4
_atom_type_scat_Cromer_Mann_c
_atom_type_scat_source
C 0.0181 0.0091 2.3100 20.8439 1.0200 10.2075 1.5886 0.5687 0.8650 51.6512 0.2156 'International Tables Vol C 4.2.6.8 and 6.1.1.4'
H 0.0000 0.0000 0.4930 10.5109 0.3229 26.1257 0.1402 3.1424 0.0408 57.7998 0.0030 'International Tables Vol C 4.2.6.8 and 6.1.1.4'
N 0.0311 0.0180 12.2126 0.0057 3.1322 9.8933 2.0125 28.9975 1.1663 0.5826 -11.5290 'International Tables Vol C 4.2.6.8 and 6.1.1.4'
O 0.0492 0.0322 3.0485 13.2771 2.2868 5.7011 1.5463 0.3239 0.8670 32.9089 0.2508 'International Tables Vol C 4.2.6.8 and 6.1.1.4'
S 0.3331 0.5567 6.9053 1.4679 5.2034 22.2151 1.4379 0.2536 1.5863 56.1720 0.8669 'International Tables Vol C 4.2.6.8 and 6.1.1.4'

loop_
_geom_angle_atom_site_label_1
_geom_angle_atom_site_label_2
_geom_angle_atom_site_label_3
_geom_angle
_geom_angle_publ_flag
S2 C1 C24 120.0(3) yes
S2 C1 C28 120.3(3) yes
C24 C1 C28 119.8(4) yes
C1 S2 C3 98.55(19) yes
S2 C3 C4 119.1(3) yes
S2 C3 C25 119.7(3) yes
C4 C3 C25 121.1(4) yes
C3 C4 C5 120.3(4) yes
C3 C4 H41 120.2 no
C5 C4 H41 119.5 no
C4 C5 C6 118.0(4) yes
C4 C5 C45 121.3(3) yes
C6 C5 C45 120.6(4) yes
C5 C6 C7 121.3(4) yes
C5 C6 H61 119.3 no
C7 C6 H61 119.4 no
C6 C7 S8 119.4(3) yes
C6 C7 C25 120.4(4) yes
S8 C7 C25 120.0(3) yes
C7 S8 C9 98.88(19) yes
S8 C9 C10 119.0(4) yes
S8 C9 C26 120.3(3) yes
C10 C9 C26 120.7(4) yes
C9 C10 C11 119.2(4) yes
C9 C10 H101 120.2 no
C11 C10 H101 120.6 no
C10 C11 C12 120.8(5) yes
C10 C11 H111 119.5 no
C12 C11 H111 119.7 no
C11 C12 C13 120.4(4) yes
C11 C12 H121 119.8 no
C13 C12 H121 119.7 no
C12 C13 S14 119.9(3) yes
C12 C13 C26 120.4(4) yes
S14 C13 C26 119.7(3) yes
C13 S14 C15 99.2(2) yes
S14 C15 C16 119.9(4) yes
S14 C15 C27 119.7(3) yes
C16 C15 C27 120.4(4) yes
C15 C16 C17 120.1(5) yes
C15 C16 H161 119.5 no
C17 C16 H161 120.4 no
C16 C17 C18 119.8(5) yes
C16 C17 H171 119.7 no
C18 C17 H171 120.5 no
C17 C18 C19 121.0(5) yes
C17 C18 H181 120.1 no
C19 C18 H181 118.9 no
C18 C19 S20 119.8(4) yes
C18 C19 C27 120.0(4) yes
S20 C19 C27 120.2(4) yes
C19 S20 C21 99.3(2) yes
S20 C21 C22 119.9(4) yes
S20 C21 C28 119.5(3) yes
C22 C21 C28 120.6(4) yes
C21 C22 C23 119.9(5) yes
C21 C22 H221 120.1 no
C23 C22 H221 120.0 no
C22 C23 C24 121.0(4) yes
C22 C23 H231 120.0 no
C24 C23 H231 119.0 no
C1 C24 C23 119.9(4) yes
C1 C24 H241 119.7 no
C23 C24 H241 120.4 no
C3 C25 C7 118.6(4) yes
C3 C25 O29 120.7(4) yes
C7 C25 O29 120.6(4) yes
C13 C26 C9 118.4(4) yes
C13 C26 O33 120.5(4) yes
C9 C26 O33 120.9(4) yes
C15 C27 C19 118.3(4) yes
C15 C27 O37 119.5(4) yes
C19 C27 O37 121.9(4) yes
C1 C28 C21 118.8(4) yes
C1 C28 O41 119.9(4) yes
C21 C28 O41 121.2(4) yes
C25 O29 C30 116.2(4) yes
C25 O29 C230 116.0(6) yes
O29 C30 C31 108.3(5) yes
O29 C30 H301 108.5 no
C31 C30 H301 107.6 no
O29 C30 H302 111.3 no
C31 C30 H302 111.5 no
H301 C30 H302 109.5 no
C30 C31 C32 107.6(6) yes
C30 C31 H311 110.7 no
C32 C31 H311 112.9 no
C30 C31 H312 107.1 no
C32 C31 H312 108.9 no
H311 C31 H312 109.5 no
C31 C32 H321 106.7 no
C31 C32 H322 108.8 no
H321 C32 H322 109.5 no
C31 C32 H323 112.8 no
H321 C32 H323 109.5 no
H322 C32 H323 109.5 no
O29 C230 C231 108.3(6) yes
O29 C230 H2301 109.2 no
C231 C230 H2301 107.0 no
O29 C230 H2302 111.7 no
C231 C230 H2302 111.0 no
H2301 C230 H2302 109.5 no
C230 C231 C232 108.3(8) yes
C230 C231 H2311 110.6 no
C232 C231 H2311 114.5 no
C230 C231 H2312 105.9 no
C232 C231 H2312 107.8 no
H2311 C231 H2312 109.5 no
C231 C232 H2321 105.6 no
C231 C232 H2322 108.0 no
H2321 C232 H2322 109.5 no
C231 C232 H2323 114.6 no
H2321 C232 H2323 109.5 no
H2322 C232 H2323 109.5 no
C26 O33 C34 113.0(3) yes
O33 C34 C35 111.2(4) yes
O33 C34 H341 109.0 no
C35 C34 H341 108.6 no
O33 C34 H342 109.5 no
C35 C34 H342 108.9 no
H341 C34 H342 109.5 no
C34 C35 C36 110.3(5) yes
C34 C35 H351 109.4 no
C36 C35 H351 109.9 no
C34 C35 H352 109.0 no
C36 C35 H352 108.8 no
H351 C35 H352 109.5 no
C35 C36 H361 110.6 no
C35 C36 H362 108.3 no
H361 C36 H362 109.5 no
C35 C36 H363 109.5 no
H361 C36 H363 109.5 no
H362 C36 H363 109.5 no
C27 O37 C38 116.8(4) yes
C27 O37 C238 124.3(10) yes
O37 C38 C39 111.4(4) yes
O37 C38 H381 108.6 no
C39 C38 H381 108.7 no
O37 C38 H382 109.3 no
C39 C38 H382 109.4 no
H381 C38 H382 109.5 no
C38 C39 C40 110.8(4) yes
C38 C39 H391 109.2 no
C40 C39 H391 109.7 no
C38 C39 H392 108.5 no
C40 C39 H392 109.1 no
H391 C39 H392 109.5 no
C39 C40 H401 109.1 no
C39 C40 H402 109.4 no
H401 C40 H402 109.5 no
C39 C40 H403 109.9 no
H401 C40 H403 109.5 no
H402 C40 H403 109.5 no
O37 C238 C239 109.3(7) yes
O37 C238 H2381 110.1 no
C239 C238 H2381 96.0 no
O37 C238 H2382 111.7 no
C239 C238 H2382 119.1 no
H2381 C238 H2382 109.5 no
C238 C239 C240 110.8(7) yes
C238 C239 H2391 120.2 no
C240 C239 H2391 118.3 no
C238 C239 H2392 96.2 no
C240 C239 H2392 96.4 no
H2391 C239 H2392 109.5 no
C239 C240 H2401 112.8 no
C239 C240 H2402 96.4 no
H2401 C240 H2402 109.5 no
C239 C240 H2403 118.3 no
H2401 C240 H2403 109.5 no
H2402 C240 H2403 109.5 no
C28 O41 C42 113.9(3) yes
C28 O41 C242 112.7(3) yes
O41 C42 C43 108.4(4) yes
O41 C42 H421 113.2 no
C43 C42 H421 111.1 no
O41 C42 H422 106.7 no
C43 C42 H422 107.8 no
H421 C42 H422 109.5 no
C42 C43 C44 109.4(5) yes
C42 C43 H431 110.1 no
C44 C43 H431 110.2 no
C42 C43 H432 110.3 no
C44 C43 H432 107.3 no
H431 C43 H432 109.5 no
C43 C44 H441 110.4 no
C43 C44 H442 107.5 no
H441 C44 H442 109.5 no
C43 C44 H443 110.5 no
H441 C44 H443 109.5 no
H442 C44 H443 109.5 no
O41 C242 C243 107.2(7) yes
O41 C242 H2421 88.5 no
C243 C242 H2421 82.2 no
O41 C242 H2422 124.7 no
C243 C242 H2422 126.4 no
H2421 C242 H2422 109.5 no
C242 C243 C244 109.0(9) yes
C242 C243 H2431 106.7 no
C244 C243 H2431 119.5 no
C242 C243 H2432 133.5 no
C244 C243 H2432 77.0 no
H2431 C243 H2432 109.5 no
C243 C244 H2441 125.8 no
C243 C244 H2442 76.5 no
H2441 C244 H2442 109.5 no
C243 C244 H2443 119.0 no
H2441 C244 H2443 109.5 no
H2442 C244 H2443 109.5 no
C5 C45 C46 121.0(4) yes
C5 C45 C50 120.5(4) yes
C46 C45 C50 118.5(4) yes
C45 C46 C47 121.4(5) yes
C45 C46 H461 119.6 no
C47 C46 H461 119.0 no
C46 C47 C48 118.6(5) yes
C46 C47 H471 121.3 no
C48 C47 H471 120.1 no
C47 C48 C49 123.2(5) yes
C47 C48 N51 118.2(5) yes
C49 C48 N51 118.6(6) yes
C48 C49 C50 117.9(5) yes
C48 C49 H491 121.0 no
C50 C49 H491 121.1 no
C49 C50 C45 120.4(4) yes
C49 C50 H501 120.6 no
C45 C50 H501 119.0 no
C48 N51 O52 118.3(7) yes
C48 N51 O53 116.4(6) yes
O52 N51 O53 125.3(6) yes
S102 C101 C124 119.9(3) yes
S102 C101 C128 119.8(3) yes
C124 C101 C128 120.2(4) yes
C101 S102 C103 98.42(18) yes
S102 C103 C104 120.2(3) yes
S102 C103 C125 119.7(3) yes
C104 C103 C125 120.1(4) yes
C103 C104 C105 121.4(4) yes
C103 C104 H1041 119.4 no
C105 C104 H1041 119.2 no
C104 C105 C106 118.2(4) yes
C104 C105 C145 120.4(4) yes
C106 C105 C145 121.4(3) yes
C105 C106 C107 121.3(4) yes
C105 C106 H1061 119.6 no
C107 C106 H1061 119.2 no
C106 C107 S108 119.6(3) yes
C106 C107 C125 120.6(4) yes
S108 C107 C125 119.7(3) yes
C107 S108 C109 98.57(19) yes
S108 C109 C110 120.0(3) yes
S108 C109 C126 119.9(3) yes
C110 C109 C126 120.1(4) yes
C109 C110 C111 121.2(5) yes
C109 C110 H1101 119.4 no
C111 C110 H1101 119.4 no
C110 C111 C112 119.2(5) yes
C110 C111 H1111 120.8 no
C112 C111 H1111 120.0 no
C111 C112 C113 120.1(5) yes
C111 C112 H1121 120.8 no
C113 C112 H1121 119.1 no
C112 C113 S114 119.1(4) yes
C112 C113 C126 120.4(4) yes
S114 C113 C126 120.5(3) yes
C113 S114 C115 100.1(2) yes
S114 C115 C116 120.0(4) yes
S114 C115 C127 120.3(4) yes
C116 C115 C127 119.7(5) yes
C115 C116 C117 120.3(5) yes
C115 C116 H1161 120.0 no
C117 C116 H1161 119.7 no
C116 C117 C118 119.5(5) yes
C116 C117 H1171 120.0 no
C118 C117 H1171 120.5 no
C117 C118 C119 120.5(5) yes
C117 C118 H1181 119.5 no
C119 C118 H1181 120.0 no
C118 C119 S120 119.2(4) yes
C118 C119 C127 120.0(4) yes
S120 C119 C127 120.8(3) yes
C119 S120 C121 99.6(2) yes
S120 C121 C122 119.6(3) yes
S120 C121 C128 120.8(3) yes
C122 C121 C128 119.7(4) yes
C121 C122 C123 120.1(4) yes
C121 C122 H1221 120.3 no
C123 C122 H1221 119.6 no
C122 C123 C124 120.6(4) yes
C122 C123 H1231 119.7 no
C124 C123 H1231 119.6 no
C101 C124 C123 120.0(4) yes
C101 C124 H1241 119.7 no
C123 C124 H1241 120.3 no
C103 C125 C107 118.1(4) yes
C103 C125 O129 120.0(4) yes
C107 C125 O129 121.7(4) yes
C109 C126 C113 118.9(4) yes
C109 C126 O133 120.6(4) yes
C113 C126 O133 120.2(4) yes
C115 C127 C119 119.9(4) yes
C115 C127 O137 120.2(4) yes
C119 C127 O137 119.8(4) yes
C101 C128 C121 119.4(4) yes
C101 C128 O141 120.6(4) yes
C121 C128 O141 119.8(4) yes
C125 O129 C130 116.2(4) yes
C125 O129 C330 118.5(8) yes
O129 C130 C131 109.6(5) yes
O129 C130 H1301 109.0 no
C131 C130 H1301 106.2 no
O129 C130 H1302 111.2 no
C131 C130 H1302 111.3 no
H1301 C130 H1302 109.5 no
C130 C131 C132 109.6(6) yes
C130 C131 H1311 110.2 no
C132 C131 H1311 112.6 no
C130 C131 H1312 105.3 no
C132 C131 H1312 109.3 no
H1311 C131 H1312 109.5 no
C131 C132 H1321 106.0 no
C131 C132 H1322 109.5 no
H1321 C132 H1322 109.5 no
C131 C132 H1323 112.8 no
H1321 C132 H1323 109.5 no
H1322 C132 H1323 109.5 no
O129 C330 C331 109.7(7) yes
O129 C330 H3301 111.5 no
C331 C330 H3301 105.9 no
O129 C330 H3302 108.9 no
C331 C330 H3302 111.4 no
H3301 C330 H3302 109.5 no
C330 C331 C332 106.3(8) yes
C330 C331 H3311 111.6 no
C332 C331 H3311 115.0 no
C330 C331 H3312 105.8 no
C332 C331 H3312 108.3 no
H3311 C331 H3312 109.5 no
C331 C332 H3321 105.8 no
C331 C332 H3322 107.9 no
H3321 C332 H3322 109.5 no
C331 C332 H3323 114.6 no
H3321 C332 H3323 109.5 no
H3322 C332 H3323 109.5 no
C126 O133 C134 112.0(4) yes
C126 O133 C334 122.9(7) yes
O133 C134 C135 106.6(5) yes
O133 C134 H1341 109.6 no
C135 C134 H1341 109.1 no
O133 C134 H1342 111.5 no
C135 C134 H1342 110.5 no
H1341 C134 H1342 109.5 no
C134 C135 C136 108.3(6) yes
C134 C135 H1351 109.9 no
C136 C135 H1351 109.9 no
C134 C135 H1352 110.6 no
C136 C135 H1352 108.6 no
H1351 C135 H1352 109.5 no
C135 C136 H1361 110.5 no
C135 C136 H1362 108.3 no
H1361 C136 H1362 109.5 no
C135 C136 H1363 109.6 no
H1361 C136 H1363 109.5 no
H1362 C136 H1363 109.5 no
O133 C334 C335 108.4(8) yes
O133 C334 H3341 105.8 no
C335 C334 H3341 110.7 no
O133 C334 H3342 113.2 no
C335 C334 H3342 109.3 no
H3341 C334 H3342 109.5 no
C334 C335 C336 109.1(8) yes
C334 C335 H3351 109.3 no
C336 C335 H3351 111.7 no
C334 C335 H3352 110.9 no
C336 C335 H3352 106.3 no
H3351 C335 H3352 109.5 no
C335 C336 H3361 111.4 no
C335 C336 H3362 105.8 no
H3361 C336 H3362 109.5 no
C335 C336 H3363 111.2 no
H3361 C336 H3363 109.5 no
H3362 C336 H3363 109.5 no
C127 O137 C138 117.7(5) yes
C127 O137 C338 121.8(7) yes
O137 C138 C139 112.3(5) yes
O137 C138 H1381 108.2 no
C139 C138 H1381 108.3 no
O137 C138 H1382 109.9 no
C139 C138 H1382 108.7 no
H1381 C138 H1382 109.5 no
C138 C139 C140 107.1(6) yes
C138 C139 H1391 109.6 no
C140 C139 H1391 111.6 no
C138 C139 H1392 109.4 no
C140 C139 H1392 109.7 no
H1391 C139 H1392 109.5 no
C139 C140 H1401 108.7 no
C139 C140 H1402 108.9 no
H1401 C140 H1402 109.5 no
C139 C140 H1403 110.8 no
H1401 C140 H1403 109.5 no
H1402 C140 H1403 109.5 no
O137 C338 C339 109.6(7) yes
O137 C338 H3381 109.2 no
C339 C338 H3381 101.0 no
O137 C338 H3382 110.5 no
C339 C338 H3382 116.5 no
H3381 C338 H3382 109.5 no
C338 C339 C340 108.3(9) yes
C338 C339 H3391 117.3 no
C340 C339 H3391 114.4 no
C338 C339 H3392 101.5 no
C340 C339 H3392 104.3 no
H3391 C339 H3392 109.5 no
C339 C340 H3401 109.5 no
C339 C340 H3402 104.3 no
H3401 C340 H3402 109.5 no
C339 C340 H3403 114.4 no
H3401 C340 H3403 109.5 no
H3402 C340 H3403 109.5 no
C128 O141 C142 115.4(3) yes
C128 O141 C342 111.1(8) yes
O141 C142 C143 107.5(4) yes
O141 C142 H1421 110.5 no
C143 C142 H1421 107.9 no
O141 C142 H1422 109.3 no
C143 C142 H1422 112.1 no
H1421 C142 H1422 109.5 no
C142 C143 C144 107.2(5) yes
C142 C143 H1431 110.0 no
C144 C143 H1431 108.6 no
C142 C143 H1432 108.5 no
C144 C143 H1432 113.0 no
H1431 C143 H1432 109.5 no
C143 C144 H1441 108.5 no
C143 C144 H1442 112.1 no
H1441 C144 H1442 109.5 no
C143 C144 H1443 107.7 no
H1441 C144 H1443 109.5 no
H1442 C144 H1443 109.5 no
O141 C342 C343 108.3(8) yes
O141 C342 H3421 107.2 no
C343 C342 H3421 109.2 no
O141 C342 H3422 108.7 no
C343 C342 H3422 113.8 no
H3421 C342 H3422 109.5 no
C342 C343 C344 108.8(9) yes
C342 C343 H3431 113.2 no
C344 C343 H3431 109.0 no
C342 C343 H3432 105.9 no
C344 C343 H3432 110.3 no
H3431 C343 H3432 109.5 no
C343 C344 H3441 109.4 no
C343 C344 H3442 110.1 no
H3441 C344 H3442 109.5 no
C343 C344 H3443 108.8 no
H3441 C344 H3443 109.5 no
H3442 C344 H3443 109.5 no
C105 C145 C146 120.6(4) yes
C105 C145 C150 120.6(3) yes
C146 C145 C150 118.7(4) yes
C145 C146 C147 120.3(4) yes
C145 C146 H1461 119.7 no
C147 C146 H1461 120.0 no
C146 C147 C148 119.4(4) yes
C146 C147 H1471 120.2 no
C148 C147 H1471 120.4 no
C147 C148 C149 121.7(4) yes
C147 C148 N151 119.5(4) yes
C149 C148 N151 118.7(4) yes
C148 C149 C150 118.5(4) yes
C148 C149 H1491 120.2 no
C150 C149 H1491 121.2 no
C145 C150 C149 121.3(4) yes
C145 C150 H1501 119.1 no
C149 C150 H1501 119.7 no
C148 N151 O152 118.9(5) yes
C148 N151 O153 119.3(5) yes
O152 N151 O153 121.8(5) yes
C702 C701 H7011 110.6 no
C702 C701 H7012 108.5 no
H7011 C701 H7012 109.5 no
C702 C701 H7013 109.3 no
H7011 C701 H7013 109.5 no
H7012 C701 H7013 109.5 no
C701 C702 N703 175.7(11) yes

loop_
_geom_bond_atom_site_label_1
_geom_bond_atom_site_label_2
_geom_bond_distance
_geom_bond_publ_flag
C1 S2 1.787(4) yes
C1 C24 1.391(6) yes
C1 C28 1.400(6) yes
S2 C3 1.792(5) yes
C3 C4 1.382(6) yes
C3 C25 1.395(6) yes
C4 C5 1.405(6) yes
C4 H41 0.950 no
C5 C6 1.399(6) yes
C5 C45 1.480(6) yes
C6 C7 1.382(6) yes
C6 H61 0.950 no
C7 S8 1.783(4) yes
C7 C25 1.392(7) yes
S8 C9 1.782(4) yes
C9 C10 1.397(6) yes
C9 C26 1.394(6) yes
C10 C11 1.377(7) yes
C10 H101 0.950 no
C11 C12 1.368(7) yes
C11 H111 0.950 no
C12 C13 1.380(7) yes
C12 H121 0.950 no
C13 S14 1.787(5) yes
C13 C26 1.398(6) yes
S14 C15 1.773(5) yes
C15 C16 1.392(6) yes
C15 C27 1.405(6) yes
C16 C17 1.376(8) yes
C16 H161 0.950 no
C17 C18 1.374(8) yes
C17 H171 0.950 no
C18 C19 1.386(7) yes
C18 H181 0.950 no
C19 S20 1.779(5) yes
C19 C27 1.399(6) yes
S20 C21 1.781(4) yes
C21 C22 1.376(6) yes
C21 C28 1.393(6) yes
C22 C23 1.373(7) yes
C22 H221 0.950 no
C23 C24 1.367(7) yes
C23 H231 0.950 no
C24 H241 0.950 no
C25 O29 1.364(5) yes
C26 O33 1.355(5) yes
C27 O37 1.350(5) yes
C28 O41 1.366(5) yes
O29 C30 1.460(4) yes
O29 C230 1.456(5) yes
C30 C31 1.504(5) yes
C30 H301 0.950 no
C30 H302 0.950 no
C31 C32 1.537(5) yes
C31 H311 0.950 no
C31 H312 0.950 no
C32 H321 0.950 no
C32 H322 0.950 no
C32 H323 0.950 no
C230 C231 1.505(5) yes
C230 H2301 0.950 no
C230 H2302 0.950 no
C231 C232 1.538(5) yes
C231 H2311 0.950 no
C231 H2312 0.950 no
C232 H2321 0.950 no
C232 H2322 0.950 no
C232 H2323 0.950 no
O33 C34 1.437(5) yes
C34 C35 1.473(7) yes
C34 H341 0.950 no
C34 H342 0.950 no
C35 C36 1.521(8) yes
C35 H351 0.950 no
C35 H352 0.950 no
C36 H361 0.950 no
C36 H362 0.950 no
C36 H363 0.950 no
O37 C38 1.460(4) yes
O37 C238 1.458(5) yes
C38 C39 1.504(4) yes
C38 H381 0.950 no
C38 H382 0.950 no
C39 C40 1.534(4) yes
C39 H391 0.950 no
C39 H392 0.950 no
C40 H401 0.950 no
C40 H402 0.950 no
C40 H403 0.950 no
C238 C239 1.505(5) yes
C238 H2381 0.950 no
C238 H2382 0.950 no
C239 C240 1.541(5) yes
C239 H2391 0.950 no
C239 H2392 0.950 no
C240 H2401 0.950 no
C240 H2402 0.950 no
C240 H2403 0.950 no
O41 C42 1.455(3) yes
O41 C242 1.457(3) yes
C42 C43 1.506(4) yes
C42 H421 0.950 no
C42 H422 0.950 no
C43 C44 1.535(5) yes
C43 H431 0.950 no
C43 H432 0.950 no
C44 H441 0.950 no
C44 H442 0.950 no
C44 H443 0.950 no
C242 C243 1.506(5) yes
C242 H2421 0.950 no
C242 H2422 0.950 no
C243 C244 1.543(5) yes
C243 H2431 0.950 no
C243 H2432 0.950 no
C244 H2441 0.950 no
C244 H2442 0.950 no
C244 H2443 0.950 no
C45 C46 1.397(6) yes
C45 C50 1.391(6) yes
C46 C47 1.371(7) yes
C46 H461 0.950 no
C47 C48 1.353(8) yes
C47 H471 0.950 no
C48 C49 1.376(7) yes
C48 N51 1.481(7) yes
C49 C50 1.400(6) yes
C49 H491 0.950 no
C50 H501 0.950 no
N51 O52 1.218(8) yes
N51 O53 1.236(8) yes
C101 S102 1.781(4) yes
C101 C124 1.383(6) yes
C101 C128 1.397(6) yes
S102 C103 1.783(4) yes
C103 C104 1.378(6) yes
C103 C125 1.413(6) yes
C104 C105 1.387(5) yes
C104 H1041 0.950 no
C105 C106 1.389(6) yes
C105 C145 1.485(6) yes
C106 C107 1.380(6) yes
C106 H1061 0.950 no
C107 S108 1.780(4) yes
C107 C125 1.391(6) yes
S108 C109 1.780(5) yes
C109 C110 1.377(6) yes
C109 C126 1.397(6) yes
C110 C111 1.387(7) yes
C110 H1101 0.950 no
C111 C112 1.384(7) yes
C111 H1111 0.950 no
C112 C113 1.399(7) yes
C112 H1121 0.950 no
C113 S114 1.778(5) yes
C113 C126 1.392(6) yes
S114 C115 1.777(5) yes
C115 C116 1.376(7) yes
C115 C127 1.411(7) yes
C116 C117 1.398(8) yes
C116 H1161 0.950 no
C117 C118 1.385(8) yes
C117 H1171 0.950 no
C118 C119 1.389(6) yes
C118 H1181 0.950 no
C119 S120 1.777(5) yes
C119 C127 1.376(7) yes
S120 C121 1.774(5) yes
C121 C122 1.388(6) yes
C121 C128 1.396(6) yes
C122 C123 1.383(7) yes
C122 H1221 0.950 no
C123 C124 1.373(7) yes
C123 H1231 0.950 no
C124 H1241 0.950 no
C125 O129 1.354(5) yes
C126 O133 1.362(5) yes
C127 O137 1.370(6) yes
C128 O141 1.365(5) yes
O129 C130 1.462(4) yes
O129 C330 1.453(5) yes
C130 C131 1.504(5) yes
C130 H1301 0.950 no
C130 H1302 0.950 no
C131 C132 1.533(5) yes
C131 H1311 0.950 no
C131 H1312 0.950 no
C132 H1321 0.950 no
C132 H1322 0.950 no
C132 H1323 0.950 no
C330 C331 1.502(5) yes
C330 H3301 0.950 no
C330 H3302 0.950 no
C331 C332 1.538(5) yes
C331 H3311 0.950 no
C331 H3312 0.950 no
C332 H3321 0.950 no
C332 H3322 0.950 no
C332 H3323 0.950 no
O133 C134 1.454(4) yes
O133 C334 1.458(5) yes
C134 C135 1.506(5) yes
C134 H1341 0.950 no
C134 H1342 0.950 no
C135 C136 1.531(5) yes
C135 H1351 0.950 no
C135 H1352 0.950 no
C136 H1361 0.950 no
C136 H1362 0.950 no
C136 H1363 0.950 no
C334 C335 1.505(5) yes
C334 H3341 0.950 no
C334 H3342 0.950 no
C335 C336 1.540(5) yes
C335 H3351 0.950 no
C335 H3352 0.950 no
C336 H3361 0.950 no
C336 H3362 0.950 no
C336 H3363 0.950 no
O137 C138 1.463(4) yes
O137 C338 1.449(5) yes
C138 C139 1.499(5) yes
C138 H1381 0.950 no
C138 H1382 0.950 no
C139 C140 1.535(5) yes
C139 H1391 0.950 no
C139 H1392 0.950 no
C140 H1401 0.950 no
C140 H1402 0.950 no
C140 H1403 0.950 no
C338 C339 1.500(5) yes
C338 H3381 0.950 no
C338 H3382 0.950 no
C339 C340 1.541(5) yes
C339 H3391 0.950 no
C339 H3392 0.950 no
C340 H3401 0.950 no
C340 H3402 0.950 no
C340 H3403 0.950 no
O141 C142 1.454(4) yes
O141 C342 1.458(5) yes
C142 C143 1.500(5) yes
C142 H1421 0.950 no
C142 H1422 0.950 no
C143 C144 1.546(5) yes
C143 H1431 0.950 no
C143 H1432 0.950 no
C144 H1441 0.950 no
C144 H1442 0.950 no
C144 H1443 0.950 no
C342 C343 1.504(5) yes
C342 H3421 0.950 no
C342 H3422 0.950 no
C343 C344 1.543(5) yes
C343 H3431 0.950 no
C343 H3432 0.950 no
C344 H3441 0.950 no
C344 H3442 0.950 no
C344 H3443 0.950 no
C145 C146 1.410(5) yes
C145 C150 1.388(6) yes
C146 C147 1.375(6) yes
C146 H1461 0.950 no
C147 C148 1.380(6) yes
C147 H1471 0.950 no
C148 C149 1.384(7) yes
C148 N151 1.458(6) yes
C149 C150 1.382(7) yes
C149 H1491 0.950 no
C150 H1501 0.950 no
N151 O152 1.207(6) yes
N151 O153 1.205(6) yes
C701 C702 1.440(12) yes
C701 H7011 0.950 no
C701 H7012 0.950 no
C701 H7013 0.950 no
C702 N703 1.117(11) yes

loop_
_geom_hbond_atom_site_label_D
_geom_hbond_atom_site_label_H
_geom_hbond_atom_site_label_A
_geom_hbond_site_symmetry_A
_geom_hbond_angle_DHA
_geom_hbond_distance_DH
_geom_hbond_distance_HA
_geom_hbond_distance_DA
_geom_hbond_publ_flag
C46 H461 O152 1_455 154.2(2) 0.950 2.336 3.218(11) yes
C336 H1352 C134 . 123.4(18) 0.845 2.044 2.607(11) yes
C336 H1352 C334 . 130.9(19) 0.845 1.844 2.480(11) yes
C343 H3432 O52 1_554 142.6(6) 0.950 2.586 3.390(11) yes
